data_1506799
loop_
_publ_author_name
'Kong, Kah-Hoe'
'Chen, Yu'
'Ma, Xiang'
'Chui, Wai Keung'
'Lam, Yulin'

_publ_section_title
;
 Traceless Solid-Phase Synthesis of Nitrogen-Containing Heterocycles and
 Their Biological Evaluations as Inhibitors of Neuronal Sodium Channels
;
_journal_issue 6
_journal_name_full 'Journal of Combinatorial Chemistry'
_journal_page_first 928
_journal_paper_doi 10.1021/cc049910t
_journal_volume 6
_journal_year 2004
_chemical_formula_sum 'C16 H14 N2 S'
_chemical_formula_weight 266.35
_chemical_name_systematic
; 
 4,6-Diphenyl-3,4-dihydro-1H-pyrimidine-2-thione  
;
_space_group_IT_number 2
_symmetry_cell_setting triclinic
_symmetry_space_group_name_Hall '-P 1'
_symmetry_space_group_name_H-M 'P -1'
_atom_sites_solution_hydrogens geom
_atom_sites_solution_primary direct
_atom_sites_solution_secondary difmap
_audit_creation_method SHELXL-97
_cell_angle_alpha 87.6750(10)
_cell_angle_beta 72.7560(10)
_cell_angle_gamma 65.3710(10)
_cell_formula_units_Z 6
_cell_length_a 11.3899(8)
_cell_length_b 12.0714(8)
_cell_length_c 17.4959(11)
_cell_measurement_reflns_used 2527
_cell_measurement_temperature 298(2)
_cell_measurement_theta_max 20.02
_cell_measurement_theta_min 2.20
_cell_volume 2078.9(2)
_computing_cell_refinement 'Bruker SMART'
_computing_data_collection 'Bruker SMART'
_computing_data_reduction 'Bruker SAINT'
_computing_molecular_graphics 'Bruker SHELXTL'
_computing_publication_material 'Bruker SHELXTL'
_computing_structure_refinement 'SHELXL-97 (Sheldrick, 1997)'
_computing_structure_solution 'SHELXS-97 (Sheldrick, 1990)'
_diffrn_ambient_temperature 298(2)
_diffrn_measured_fraction_theta_full 0.995
_diffrn_measured_fraction_theta_max 0.995
_diffrn_measurement_device_type 'CCD area detector'
_diffrn_measurement_method 'phi and omega scans'
_diffrn_radiation_monochromator graphite
_diffrn_radiation_source 'fine-focus sealed tube'
_diffrn_radiation_type MoK\a
_diffrn_radiation_wavelength 0.71073
_diffrn_reflns_av_R_equivalents 0.0591
_diffrn_reflns_av_sigmaI/netI 0.1306
_diffrn_reflns_limit_h_max 15
_diffrn_reflns_limit_h_min -15
_diffrn_reflns_limit_k_max 15
_diffrn_reflns_limit_k_min -15
_diffrn_reflns_limit_l_max 23
_diffrn_reflns_limit_l_min -23
_diffrn_reflns_number 28013
_diffrn_reflns_theta_full 28.04
_diffrn_reflns_theta_max 28.04
_diffrn_reflns_theta_min 1.22
_exptl_absorpt_coefficient_mu 0.220
_exptl_absorpt_correction_T_max 0.964544
_exptl_absorpt_correction_T_min 0.781511
_exptl_absorpt_correction_type 'SADABS (Sheldrick, 2001)'
_exptl_crystal_colour colorless
_exptl_crystal_density_diffrn 1.277
_exptl_crystal_density_meas 0
_exptl_crystal_density_method 'not measured'
_exptl_crystal_description needle
_exptl_crystal_F_000 840
_exptl_crystal_size_max 0.52
_exptl_crystal_size_mid 0.23
_exptl_crystal_size_min 0.21
_refine_diff_density_max 0.209
_refine_diff_density_min -0.165
_refine_diff_density_rms 0.038
_refine_ls_extinction_method none
_refine_ls_goodness_of_fit_ref 0.740
_refine_ls_hydrogen_treatment mixed
_refine_ls_matrix_type full
_refine_ls_number_parameters 538
_refine_ls_number_reflns 10019
_refine_ls_number_restraints 0
_refine_ls_restrained_S_all 0.740
_refine_ls_R_factor_all 0.1408
_refine_ls_R_factor_gt 0.0464
_refine_ls_shift/su_max 0.000
_refine_ls_shift/su_mean 0.000
_refine_ls_structure_factor_coef Fsqd
_refine_ls_weighting_details 'calc w=1/[\s^2^(Fo^2^)+(0.0348P)^2^+0.0000P] where P=(Fo^2^+2Fc^2^)/3'
_refine_ls_weighting_scheme calc
_refine_ls_wR_factor_gt 0.0831
_refine_ls_wR_factor_ref 0.1010
_reflns_number_gt 3841
_reflns_number_total 10019
_reflns_threshold_expression >2sigma(I)
_cod_data_source_file cc049910tsi20040505_113933.cif
_cod_data_source_block 4,6-Diphenyl-3,4-dihydro-1H-pyrimidine-2-thione
_cod_depositor_comments
;
The following automatic conversions were performed:

'_symmetry_cell_setting' value 'Triclinic' changed to 'triclinic'
according to /home/saulius/struct/CIF-dictionaries/cif_core.dic
dictionary named 'cif_core.dic' version 2.4.1 from 2010-06-29.

Automatic conversion script
Id: cif_fix_values 1715 2011-07-08 13:25:40Z adriana 
;
_cod_original_sg_symbol_H-M P-1
_cod_database_code 1506799

loop_
_symmetry_equiv_pos_as_xyz
'x, y, z'
'-x, -y, -z'

loop_
_atom_site_label
_atom_site_type_symbol
_atom_site_fract_x
_atom_site_fract_y
_atom_site_fract_z
_atom_site_U_iso_or_equiv
_atom_site_adp_type
_atom_site_occupancy
_atom_site_symmetry_multiplicity
_atom_site_calc_flag
_atom_site_refinement_flags
C24 C 1.0548(3) 0.1897(3) -0.0805(2) 0.0693(9) Uani 1 1 d .
H24 H 1.1105 0.1120 -0.1073 0.083 Uiso 1 1 calc R
S1 S 0.37950(6) 1.04078(6) 0.24202(4) 0.0533(2) Uani 1 1 d .
S2 S 0.66980(7) 0.68087(6) 0.27014(4) 0.0619(2) Uani 1 1 d .
S3 S -0.00997(8) 0.32327(6) 0.22395(5) 0.0670(2) Uani 1 1 d .
C1 C 0.2907(2) 0.9558(2) 0.26929(13) 0.0409(6) Uani 1 1 d .
N1 N 0.1632(2) 0.9945(2) 0.26649(13) 0.0451(6) Uani 1 1 d .
N3 N 0.7755(2) 0.5609(2) 0.12530(13) 0.0496(6) Uani 1 1 d .
N5 N -0.0519(2) 0.5015(2) 0.32660(13) 0.0493(6) Uani 1 1 d .
C33 C 0.0322(3) 0.3884(2) 0.28878(14) 0.0438(6) Uani 1 1 d .
N4 N 0.6362(2) 0.7654(2) 0.13352(13) 0.0517(6) Uani 1 1 d .
N2 N 0.3446(2) 0.8452(2) 0.29353(13) 0.0529(6) Uani 1 1 d .
N6 N 0.1472(2) 0.3321(2) 0.30572(13) 0.0486(6) Uani 1 1 d .
C20 C 0.8020(2) 0.5473(2) 0.04085(15) 0.0463(6) Uani 1 1 d .
C34 C -0.0256(3) 0.5553(2) 0.38625(14) 0.0433(6) Uani 1 1 d .
C2 C 0.0921(2) 0.9200(2) 0.27886(13) 0.0402(6) Uani 1 1 d .
C17 C 0.6950(2) 0.6691(2) 0.17061(15) 0.0464(6) Uani 1 1 d .
C4 C 0.2788(2) 0.7635(2) 0.32270(14) 0.0457(6) Uani 1 1 d .
H4 H 0.3382 0.6821 0.2939 0.055 Uiso 1 1 calc R
C35 C 0.0960(3) 0.5025(2) 0.39496(14) 0.0473(7) Uani 1 1 d .
H35 H 0.1128 0.5351 0.4356 0.057 Uiso 1 1 calc R
C18 C 0.6494(2) 0.7673(2) 0.04718(14) 0.0510(7) Uani 1 1 d .
H18 H 0.6884 0.8247 0.0250 0.061 Uiso 1 1 calc R
C3 C 0.1491(2) 0.8098(2) 0.30241(13) 0.0473(6) Uani 1 1 d .
H3 H 0.1058 0.7583 0.3065 0.057 Uiso 1 1 calc R
C36 C 0.2086(2) 0.3921(2) 0.34239(14) 0.0481(7) Uani 1 1 d .
H36 H 0.2542 0.3354 0.3770 0.058 Uiso 1 1 calc R
C19 C 0.7432(3) 0.6435(2) 0.00532(15) 0.0586(7) Uani 1 1 d .
H19 H 0.7616 0.6334 -0.0500 0.070 Uiso 1 1 calc R
C21 C 0.8900(2) 0.4224(2) -0.00023(15) 0.0456(6) Uani 1 1 d .
C5 C 0.2603(3) 0.7526(2) 0.41164(15) 0.0458(6) Uani 1 1 d .
C22 C 0.9436(3) 0.4052(3) -0.08250(16) 0.0618(8) Uani 1 1 d .
H22 H 0.9255 0.4729 -0.1120 0.074 Uiso 1 1 calc R
C11 C -0.0407(2) 0.9724(2) 0.26428(14) 0.0411(6) Uani 1 1 d .
C12 C -0.1398(3) 0.9350(2) 0.30444(15) 0.0596(8) Uani 1 1 d .
H12 H -0.1208 0.8745 0.3394 0.072 Uiso 1 1 calc R
C10 C 0.1626(3) 0.8440(3) 0.46733(19) 0.0846(10) Uani 1 1 d .
H10 H 0.1054 0.9144 0.4506 0.101 Uiso 1 1 calc R
C37 C -0.1415(3) 0.6631(2) 0.43706(14) 0.0475(7) Uani 1 1 d .
C43 C 0.3140(3) 0.4179(2) 0.27928(16) 0.0487(7) Uani 1 1 d .
C39 C -0.3813(3) 0.7854(3) 0.49726(18) 0.0894(11) Uani 1 1 d .
H39 H -0.4706 0.7982 0.5048 0.107 Uiso 1 1 calc R
C27 C 0.5131(3) 0.8089(2) 0.03301(15) 0.0484(7) Uani 1 1 d .
C38 C -0.2741(3) 0.6832(3) 0.44894(15) 0.0671(8) Uani 1 1 d .
H38 H -0.2924 0.6279 0.4244 0.081 Uiso 1 1 calc R
C26 C 0.9199(3) 0.3211(3) 0.04152(17) 0.0678(8) Uani 1 1 d .
H26 H 0.8846 0.3301 0.0973 0.081 Uiso 1 1 calc R
C9 C 0.1458(4) 0.8356(4) 0.5479(2) 0.1125(14) Uani 1 1 d .
H9 H 0.0776 0.9001 0.5848 0.135 Uiso 1 1 calc R
C13 C -0.2660(3) 0.9849(3) 0.29393(18) 0.0707(9) Uani 1 1 d .
H13 H -0.3303 0.9566 0.3208 0.085 Uiso 1 1 calc R
C25 C 1.0028(3) 0.2048(3) 0.00143(19) 0.0781(9) Uani 1 1 d .
H25 H 1.0230 0.1369 0.0306 0.094 Uiso 1 1 calc R
C15 C -0.1995(3) 1.1134(2) 0.20239(17) 0.0620(8) Uani 1 1 d .
H15 H -0.2192 1.1738 0.1674 0.074 Uiso 1 1 calc R
C16 C -0.0717(3) 1.0617(2) 0.21211(15) 0.0492(7) Uani 1 1 d .
H16 H -0.0061 1.0872 0.1832 0.059 Uiso 1 1 calc R
C48 C 0.4366(3) 0.3955(2) 0.2890(2) 0.0739(9) Uani 1 1 d .
H48 H 0.4557 0.3625 0.3351 0.089 Uiso 1 1 calc R
C14 C -0.2977(3) 1.0760(3) 0.24423(18) 0.0672(8) Uani 1 1 d .
H14 H -0.3842 1.1121 0.2388 0.081 Uiso 1 1 calc R
C28 C 0.4107(3) 0.7826(2) 0.08118(16) 0.0634(8) Uani 1 1 d .
H28 H 0.4222 0.7408 0.1262 0.076 Uiso 1 1 calc R
C23 C 1.0237(3) 0.2899(3) -0.12248(18) 0.0737(9) Uani 1 1 d .
H23 H 1.0566 0.2806 -0.1783 0.088 Uiso 1 1 calc R
C30 C 0.2714(4) 0.8796(3) -0.0016(2) 0.0889(11) Uani 1 1 d .
H30 H 0.1898 0.9044 -0.0128 0.107 Uiso 1 1 calc R
C42 C -0.1172(3) 0.7464(2) 0.47537(15) 0.0656(8) Uani 1 1 d .
H42 H -0.0285 0.7344 0.4685 0.079 Uiso 1 1 calc R
C29 C 0.2900(3) 0.8178(3) 0.06343(19) 0.0792(9) Uani 1 1 d .
H29 H 0.2214 0.7990 0.0963 0.095 Uiso 1 1 calc R
C41 C -0.2239(4) 0.8465(3) 0.52352(18) 0.0878(11) Uani 1 1 d .
H41 H -0.2064 0.9009 0.5495 0.105 Uiso 1 1 calc R
C31 C 0.3732(4) 0.9053(3) -0.0504(2) 0.0923(11) Uani 1 1 d .
H31 H 0.3616 0.9462 -0.0957 0.111 Uiso 1 1 calc R
C8 C 0.2265(4) 0.7354(4) 0.5743(2) 0.1033(13) Uani 1 1 d .
H8 H 0.2152 0.7299 0.6290 0.124 Uiso 1 1 calc R
C32 C 0.4928(3) 0.8709(3) -0.03288(17) 0.0730(9) Uani 1 1 d .
H32 H 0.5610 0.8898 -0.0662 0.088 Uiso 1 1 calc R
C44 C 0.2892(3) 0.4686(3) 0.21113(19) 0.0883(10) Uani 1 1 d .
H44 H 0.2055 0.4871 0.2041 0.106 Uiso 1 1 calc R
C40 C -0.3545(4) 0.8668(3) 0.5335(2) 0.0976(13) Uani 1 1 d .
H40 H -0.4257 0.9359 0.5650 0.117 Uiso 1 1 calc R
C6 C 0.3405(3) 0.6518(3) 0.43879(19) 0.0981(12) Uani 1 1 d .
H6 H 0.4082 0.5867 0.4022 0.118 Uiso 1 1 calc R
C47 C 0.5330(3) 0.4214(3) 0.2308(3) 0.0918(11) Uani 1 1 d .
H47 H 0.6150 0.4074 0.2389 0.110 Uiso 1 1 calc R
C45 C 0.3850(4) 0.4932(3) 0.1524(2) 0.1092(13) Uani 1 1 d .
H45 H 0.3659 0.5273 0.1065 0.131 Uiso 1 1 calc R
C7 C 0.3236(4) 0.6438(4) 0.5203(2) 0.1273(16) Uani 1 1 d .
H7 H 0.3805 0.5738 0.5376 0.153 Uiso 1 1 calc R
C46 C 0.5075(4) 0.4670(3) 0.1626(2) 0.0969(12) Uani 1 1 d .
H46 H 0.5737 0.4803 0.1225 0.116 Uiso 1 1 calc R
H37 H -0.126(2) 0.5389(19) 0.3150(13) 0.044(8) Uiso 1 1 d .
H5 H 0.129(2) 1.0616(18) 0.2545(12) 0.033(7) Uiso 1 1 d .
H27 H 0.582(3) 0.835(3) 0.1716(17) 0.110(12) Uiso 1 1 d .
H11 H 0.420(2) 0.821(2) 0.2952(13) 0.042(8) Uiso 1 1 d .
H43 H 0.196(2) 0.262(2) 0.2860(14) 0.061(9) Uiso 1 1 d .
H21 H 0.820(3) 0.501(2) 0.1539(16) 0.098(11) Uiso 1 1 d .

loop_
_atom_site_aniso_label
_atom_site_aniso_U_11
_atom_site_aniso_U_22
_atom_site_aniso_U_33
_atom_site_aniso_U_23
_atom_site_aniso_U_13
_atom_site_aniso_U_12
C24 0.056(2) 0.059(2) 0.081(3) -0.0199(19) -0.0126(18) -0.0173(17)
S1 0.0417(4) 0.0472(4) 0.0689(5) 0.0038(4) -0.0143(3) -0.0187(4)
S2 0.0524(5) 0.0670(5) 0.0478(4) -0.0048(4) -0.0235(4) -0.0016(4)
S3 0.0728(5) 0.0529(5) 0.0831(6) -0.0070(4) -0.0376(4) -0.0236(4)
C1 0.0343(15) 0.0374(15) 0.0388(15) -0.0029(12) -0.0066(12) -0.0062(13)
N1 0.0406(14) 0.0333(13) 0.0631(16) 0.0082(12) -0.0230(11) -0.0127(12)
N3 0.0542(15) 0.0463(14) 0.0434(14) 0.0023(12) -0.0194(12) -0.0136(12)
N5 0.0479(15) 0.0426(14) 0.0561(15) 0.0041(11) -0.0285(12) -0.0095(12)
C33 0.0487(17) 0.0346(15) 0.0503(16) 0.0073(13) -0.0151(14) -0.0201(14)
N4 0.0510(15) 0.0470(15) 0.0489(15) 0.0004(13) -0.0194(12) -0.0099(12)
N2 0.0339(15) 0.0538(16) 0.0648(16) 0.0160(12) -0.0164(13) -0.0129(13)
N6 0.0469(15) 0.0302(13) 0.0668(16) 0.0048(12) -0.0221(12) -0.0114(12)
C20 0.0429(16) 0.0552(18) 0.0399(16) 0.0021(14) -0.0134(13) -0.0195(14)
C34 0.0575(18) 0.0417(15) 0.0361(15) 0.0104(12) -0.0186(13) -0.0237(15)
C2 0.0421(16) 0.0397(15) 0.0373(15) -0.0004(12) -0.0089(12) -0.0178(14)
C17 0.0371(15) 0.0485(17) 0.0516(17) 0.0003(14) -0.0198(13) -0.0118(14)
C4 0.0483(17) 0.0338(14) 0.0472(17) 0.0011(12) -0.0106(13) -0.0126(13)
C35 0.0596(18) 0.0457(16) 0.0421(16) 0.0035(13) -0.0177(14) -0.0259(15)
C18 0.0511(18) 0.0512(17) 0.0476(17) 0.0085(14) -0.0179(13) -0.0175(15)
C3 0.0526(17) 0.0455(16) 0.0477(16) 0.0044(13) -0.0159(13) -0.0241(14)
C36 0.0498(17) 0.0480(16) 0.0557(17) 0.0133(14) -0.0271(14) -0.0228(15)
C19 0.0575(18) 0.0620(19) 0.0420(17) 0.0047(15) -0.0164(14) -0.0111(16)
C21 0.0388(16) 0.0503(17) 0.0463(17) 0.0001(14) -0.0141(13) -0.0166(14)
C5 0.0515(17) 0.0402(16) 0.0459(17) 0.0062(13) -0.0153(14) -0.0195(14)
C22 0.063(2) 0.064(2) 0.0518(19) -0.0023(16) -0.0104(15) -0.0242(17)
C11 0.0441(16) 0.0374(15) 0.0419(15) -0.0023(12) -0.0126(13) -0.0171(13)
C12 0.0523(19) 0.0671(19) 0.0618(19) 0.0149(15) -0.0155(15) -0.0297(17)
C10 0.093(3) 0.071(2) 0.056(2) -0.0107(18) -0.0253(18) -0.001(2)
C37 0.062(2) 0.0401(16) 0.0330(15) 0.0077(12) -0.0122(13) -0.0167(15)
C43 0.0450(18) 0.0426(16) 0.0569(19) 0.0009(13) -0.0160(14) -0.0166(14)
C39 0.072(2) 0.095(3) 0.059(2) 0.000(2) -0.0189(18) 0.003(2)
C27 0.0567(19) 0.0429(16) 0.0458(17) 0.0080(13) -0.0211(14) -0.0181(14)
C38 0.066(2) 0.068(2) 0.0490(18) 0.0027(16) -0.0223(16) -0.0086(18)
C26 0.081(2) 0.0553(19) 0.0522(19) -0.0066(16) -0.0198(16) -0.0146(18)
C9 0.105(3) 0.134(4) 0.058(3) -0.029(2) -0.020(2) -0.012(3)
C13 0.055(2) 0.084(2) 0.080(2) 0.0047(19) -0.0143(17) -0.0396(19)
C25 0.094(3) 0.058(2) 0.071(2) -0.0017(18) -0.0248(19) -0.022(2)
C15 0.067(2) 0.0468(17) 0.085(2) 0.0102(15) -0.0411(18) -0.0242(17)
C16 0.0503(18) 0.0441(16) 0.0623(18) 0.0062(14) -0.0244(14) -0.0238(14)
C48 0.056(2) 0.060(2) 0.107(3) 0.0173(18) -0.0302(19) -0.0228(17)
C14 0.050(2) 0.063(2) 0.088(2) -0.0075(18) -0.0284(18) -0.0177(17)
C28 0.064(2) 0.077(2) 0.0556(19) 0.0143(16) -0.0261(16) -0.0323(18)
C23 0.073(2) 0.083(2) 0.054(2) -0.0142(19) -0.0084(17) -0.028(2)
C30 0.080(3) 0.094(3) 0.108(3) 0.015(2) -0.056(2) -0.034(2)
C42 0.093(2) 0.0508(18) 0.0481(18) 0.0037(15) -0.0080(17) -0.0348(19)
C29 0.068(2) 0.103(3) 0.076(2) 0.007(2) -0.0261(19) -0.043(2)
C41 0.134(3) 0.048(2) 0.058(2) -0.0065(17) -0.004(2) -0.034(2)
C31 0.118(3) 0.092(3) 0.098(3) 0.037(2) -0.077(3) -0.046(3)
C8 0.113(3) 0.146(4) 0.052(2) 0.024(3) -0.026(2) -0.057(3)
C32 0.091(3) 0.079(2) 0.071(2) 0.0276(18) -0.0453(19) -0.044(2)
C44 0.090(3) 0.148(3) 0.070(2) 0.039(2) -0.034(2) -0.087(2)
C40 0.118(3) 0.057(2) 0.061(2) 0.0018(18) -0.010(2) 0.006(3)
C6 0.122(3) 0.068(2) 0.059(2) 0.0096(18) -0.028(2) 0.003(2)
C47 0.050(2) 0.071(2) 0.149(4) 0.008(2) -0.023(2) -0.0264(19)
C45 0.134(4) 0.161(4) 0.077(3) 0.031(2) -0.029(3) -0.107(3)
C7 0.172(4) 0.100(3) 0.072(3) 0.030(3) -0.047(3) -0.017(3)
C46 0.086(3) 0.098(3) 0.102(3) -0.008(2) 0.006(2) -0.057(3)

loop_
_atom_type_symbol
_atom_type_description
_atom_type_scat_dispersion_real
_atom_type_scat_dispersion_imag
_atom_type_scat_source
C C 0.0033 0.0016 'International Tables Vol C Tables 4.2.6.8 and 6.1.1.4'
H H 0.0000 0.0000 'International Tables Vol C Tables 4.2.6.8 and 6.1.1.4'
N N 0.0061 0.0033 'International Tables Vol C Tables 4.2.6.8 and 6.1.1.4'
S S 0.1246 0.1234 'International Tables Vol C Tables 4.2.6.8 and 6.1.1.4'

loop_
_geom_angle_atom_site_label_1
_geom_angle_atom_site_label_2
_geom_angle_atom_site_label_3
_geom_angle
C23 C24 C25 119.1(3)
N2 C1 N1 116.3(2)
N2 C1 S1 121.4(2)
N1 C1 S1 122.27(19)
C1 N1 C2 123.8(2)
C17 N3 C20 123.0(2)
C33 N5 C34 122.9(2)
N6 C33 N5 116.6(2)
N6 C33 S3 122.2(2)
N5 C33 S3 121.1(2)
C17 N4 C18 126.7(2)
C1 N2 C4 127.8(2)
C33 N6 C36 125.2(2)
C19 C20 N3 118.5(2)
C19 C20 C21 124.7(2)
N3 C20 C21 116.7(2)
C35 C34 N5 118.0(2)
C35 C34 C37 125.5(2)
N5 C34 C37 116.3(2)
C3 C2 N1 118.1(2)
C3 C2 C11 125.3(2)
N1 C2 C11 116.6(2)
N4 C17 N3 117.5(2)
N4 C17 S2 121.4(2)
N3 C17 S2 121.1(2)
N2 C4 C3 108.4(2)
N2 C4 C5 110.21(19)
C3 C4 C5 113.6(2)
C34 C35 C36 123.0(2)
N4 C18 C19 109.5(2)
N4 C18 C27 111.6(2)
C19 C18 C27 110.3(2)
C2 C3 C4 123.8(2)
N6 C36 C35 107.7(2)
N6 C36 C43 110.9(2)
C35 C36 C43 114.72(19)
C20 C19 C18 124.7(2)
C26 C21 C22 117.9(3)
C26 C21 C20 121.9(2)
C22 C21 C20 120.3(2)
C10 C5 C6 117.1(3)
C10 C5 C4 121.2(2)
C6 C5 C4 121.7(2)
C21 C22 C23 121.6(3)
C12 C11 C16 117.8(2)
C12 C11 C2 120.2(2)
C16 C11 C2 122.0(2)
C13 C12 C11 121.5(3)
C5 C10 C9 121.7(3)
C38 C37 C42 118.3(3)
C38 C37 C34 122.1(2)
C42 C37 C34 119.6(3)
C44 C43 C48 117.5(3)
C44 C43 C36 121.2(2)
C48 C43 C36 121.3(3)
C40 C39 C38 119.6(3)
C28 C27 C32 118.3(3)
C28 C27 C18 122.7(2)
C32 C27 C18 118.9(3)
C37 C38 C39 120.9(3)
C21 C26 C25 120.7(3)
C8 C9 C10 120.8(3)
C14 C13 C12 120.4(3)
C24 C25 C26 120.5(3)
C14 C15 C16 120.4(3)
C11 C16 C15 120.7(2)
C43 C48 C47 121.1(3)
C13 C14 C15 119.1(3)
C27 C28 C29 120.5(3)
C24 C23 C22 120.3(3)
C29 C30 C31 119.6(3)
C41 C42 C37 120.4(3)
C30 C29 C28 120.4(3)
C40 C41 C42 120.8(3)
C30 C31 C32 120.2(3)
C7 C8 C9 118.6(4)
C27 C32 C31 121.0(3)
C43 C44 C45 122.0(3)
C41 C40 C39 120.0(3)
C5 C6 C7 121.1(3)
C46 C47 C48 120.0(3)
C46 C45 C44 119.3(4)
C8 C7 C6 120.8(4)
C47 C46 C45 120.1(4)

loop_
_geom_bond_atom_site_label_1
_geom_bond_atom_site_label_2
_geom_bond_distance
C24 C23 1.361(4)
C24 C25 1.367(4)
S1 C1 1.686(2)
S2 C17 1.681(2)
S3 C33 1.687(2)
C1 N2 1.328(3)
C1 N1 1.343(3)
N1 C2 1.414(3)
N3 C17 1.353(3)
N3 C20 1.419(3)
N5 C33 1.353(3)
N5 C34 1.415(3)
C33 N6 1.318(3)
N4 C17 1.330(3)
N4 C18 1.473(3)
N2 C4 1.465(3)
N6 C36 1.466(3)
C20 C19 1.313(3)
C20 C21 1.482(3)
C34 C35 1.314(3)
C34 C37 1.481(3)
C2 C3 1.325(3)
C2 C11 1.473(3)
C4 C3 1.492(3)
C4 C5 1.515(3)
C35 C36 1.498(3)
C18 C19 1.485(3)
C18 C27 1.514(3)
C36 C43 1.502(3)
C21 C26 1.368(3)
C21 C22 1.373(3)
C5 C10 1.351(3)
C5 C6 1.351(3)
C22 C23 1.378(3)
C11 C12 1.379(3)
C11 C16 1.383(3)
C12 C13 1.375(3)
C10 C9 1.371(4)
C37 C38 1.377(3)
C37 C42 1.391(3)
C43 C44 1.368(3)
C43 C48 1.369(3)
C39 C40 1.370(4)
C39 C38 1.395(4)
C27 C28 1.369(3)
C27 C32 1.373(3)
C26 C25 1.392(3)
C9 C8 1.342(4)
C13 C14 1.369(3)
C15 C14 1.379(3)
C15 C16 1.384(3)
C48 C47 1.392(4)
C28 C29 1.386(3)
C30 C29 1.355(4)
C30 C31 1.364(4)
C42 C41 1.378(4)
C41 C40 1.360(4)
C31 C32 1.374(4)
C8 C7 1.335(4)
C44 C45 1.383(4)
C6 C7 1.386(4)
C47 C46 1.354(4)
C45 C46 1.360(4)

loop_
_geom_torsion_atom_site_label_1
_geom_torsion_atom_site_label_2
_geom_torsion_atom_site_label_3
_geom_torsion_atom_site_label_4
_geom_torsion
N2 C1 N1 C2 -7.3(3)
S1 C1 N1 C2 171.55(17)
C34 N5 C33 N6 -4.8(3)
C34 N5 C33 S3 174.65(18)
N1 C1 N2 C4 -4.4(4)
S1 C1 N2 C4 176.71(19)
N5 C33 N6 C36 -18.5(4)
S3 C33 N6 C36 162.04(19)
C17 N3 C20 C19 -1.8(4)
C17 N3 C20 C21 -178.8(2)
C33 N5 C34 C35 12.3(3)
C33 N5 C34 C37 -164.2(2)
C1 N1 C2 C3 7.0(3)
C1 N1 C2 C11 -173.0(2)
C18 N4 C17 N3 -0.1(4)
C18 N4 C17 S2 -179.73(19)
C20 N3 C17 N4 1.9(3)
C20 N3 C17 S2 -178.55(18)
C1 N2 C4 C3 13.9(3)
C1 N2 C4 C5 -111.0(3)
N5 C34 C35 C36 2.8(3)
C37 C34 C35 C36 178.9(2)
C17 N4 C18 C19 -1.4(3)
C17 N4 C18 C27 121.0(3)
N1 C2 C3 C4 4.9(4)
C11 C2 C3 C4 -175.1(2)
N2 C4 C3 C2 -13.7(3)
C5 C4 C3 C2 109.1(3)
C33 N6 C36 C35 29.9(3)
C33 N6 C36 C43 -96.4(3)
C34 C35 C36 N6 -21.0(3)
C34 C35 C36 C43 103.0(3)
N3 C20 C19 C18 -0.1(4)
C21 C20 C19 C18 176.7(2)
N4 C18 C19 C20 1.5(4)
C27 C18 C19 C20 -121.7(3)
C19 C20 C21 C26 -162.9(3)
N3 C20 C21 C26 14.0(3)
C19 C20 C21 C22 16.7(4)
N3 C20 C21 C22 -166.4(2)
N2 C4 C5 C10 75.4(3)
C3 C4 C5 C10 -46.4(3)
N2 C4 C5 C6 -104.4(3)
C3 C4 C5 C6 133.8(3)
C26 C21 C22 C23 0.9(4)
C20 C21 C22 C23 -178.8(2)
C3 C2 C11 C12 27.3(4)
N1 C2 C11 C12 -152.7(2)
C3 C2 C11 C16 -154.2(2)
N1 C2 C11 C16 25.8(3)
C16 C11 C12 C13 -0.6(4)
C2 C11 C12 C13 178.0(2)
C6 C5 C10 C9 0.4(5)
C4 C5 C10 C9 -179.4(3)
C35 C34 C37 C38 -151.9(3)
N5 C34 C37 C38 24.2(3)
C35 C34 C37 C42 27.1(4)
N5 C34 C37 C42 -156.8(2)
N6 C36 C43 C44 45.9(3)
C35 C36 C43 C44 -76.4(3)
N6 C36 C43 C48 -136.3(2)
C35 C36 C43 C48 101.4(3)
N4 C18 C27 C28 -33.9(3)
C19 C18 C27 C28 88.0(3)
N4 C18 C27 C32 149.1(2)
C19 C18 C27 C32 -88.9(3)
C42 C37 C38 C39 0.9(4)
C34 C37 C38 C39 179.9(2)
C40 C39 C38 C37 -0.1(4)
C22 C21 C26 C25 0.4(4)
C20 C21 C26 C25 180.0(2)
C5 C10 C9 C8 0.0(6)
C11 C12 C13 C14 -1.5(4)
C23 C24 C25 C26 -0.4(4)
C21 C26 C25 C24 -0.6(4)
C12 C11 C16 C15 1.6(4)
C2 C11 C16 C15 -176.9(2)
C14 C15 C16 C11 -0.5(4)
C44 C43 C48 C47 -1.2(4)
C36 C43 C48 C47 -179.0(2)
C12 C13 C14 C15 2.6(4)
C16 C15 C14 C13 -1.6(4)
C32 C27 C28 C29 0.1(4)
C18 C27 C28 C29 -176.9(3)
C25 C24 C23 C22 1.6(4)
C21 C22 C23 C24 -1.8(4)
C38 C37 C42 C41 -0.3(4)
C34 C37 C42 C41 -179.3(2)
C31 C30 C29 C28 1.1(5)
C27 C28 C29 C30 -0.5(5)
C37 C42 C41 C40 -1.0(5)
C29 C30 C31 C32 -1.3(5)
C10 C9 C8 C7 -0.2(6)
C28 C27 C32 C31 -0.3(4)
C18 C27 C32 C31 176.8(3)
C30 C31 C32 C27 0.9(5)
C48 C43 C44 C45 2.1(5)
C36 C43 C44 C45 179.9(3)
C42 C41 C40 C39 1.8(5)
C38 C39 C40 C41 -1.2(5)
C10 C5 C6 C7 -0.7(5)
C4 C5 C6 C7 179.1(3)
C43 C48 C47 C46 -1.5(5)
C43 C44 C45 C46 -0.4(5)
C9 C8 C7 C6 -0.1(7)
C5 C6 C7 C8 0.5(6)
C48 C47 C46 C45 3.3(5)
C44 C45 C46 C47 -2.4(6)

loop_
_cod_related_entry_id
_cod_related_entry_database
_cod_related_entry_code
1 ChemSpider 2007963
